data_4102698
loop_
_publ_author_name
'Anukul Jana'
'Prinson P. Samuel'
'Ga\<sper Tav\<car'
'Herbert W. Roesky'
'Carola Schulzke'

_publ_section_title
;
 Selective Aromatic C-F and C-H Bond Activation with Silylenes of
 Different Coordinate Silicon
;
_journal_name_full 'Journal of the American Chemical Society'
_journal_page_first 10164
_journal_page_last 10170
_journal_paper_doi 10.1021/ja103988d
_journal_volume 132
_journal_year 2010
_chemical_formula_sum 'C35 H40 F6 N2 Si'
_chemical_formula_weight 630.78
_chemical_name_systematic
;
 ?
;
_space_group_IT_number 15
_symmetry_cell_setting monoclinic
_symmetry_space_group_name_Hall '-C 2yc'
_symmetry_space_group_name_H-M 'C 1 2/c 1'
_atom_sites_solution_hydrogens geom
_atom_sites_solution_primary direct
_atom_sites_solution_secondary difmap
_audit_creation_method SHELXL-97
_cell_angle_alpha 90.00
_cell_angle_beta 104.28(3)
_cell_angle_gamma 90.00
_cell_formula_units_Z 8
_cell_length_a 20.810(4)
_cell_length_b 9.6243(19)
_cell_length_c 33.923(7)
_cell_measurement_reflns_used 26736
_cell_measurement_temperature 133(2)
_cell_measurement_theta_max 51.8
_cell_measurement_theta_min 2.5
_cell_volume 6584(2)
_computing_structure_refinement 'SHELXL-97 (Sheldrick, 1997)'
_diffrn_ambient_temperature 133(2)
_diffrn_measured_fraction_theta_full 0.990
_diffrn_measured_fraction_theta_max 0.990
_diffrn_measurement_device_type IPDSII
_diffrn_radiation_monochromator graphite
_diffrn_radiation_source 'fine-focus sealed tube'
_diffrn_radiation_type MoK\a
_diffrn_radiation_wavelength 0.71073
_diffrn_reflns_av_R_equivalents 0.0381
_diffrn_reflns_av_sigmaI/netI 0.0302
_diffrn_reflns_limit_h_max 25
_diffrn_reflns_limit_h_min -25
_diffrn_reflns_limit_k_max 11
_diffrn_reflns_limit_k_min -11
_diffrn_reflns_limit_l_max 41
_diffrn_reflns_limit_l_min -38
_diffrn_reflns_number 25984
_diffrn_reflns_theta_full 25.88
_diffrn_reflns_theta_max 25.88
_diffrn_reflns_theta_min 1.24
_exptl_absorpt_coefficient_mu 0.132
_exptl_absorpt_correction_T_max 0.9799
_exptl_absorpt_correction_T_min 0.8567
_exptl_absorpt_correction_type numerical
_exptl_absorpt_process_details 'face indexed'
_exptl_crystal_colour colourless
_exptl_crystal_density_diffrn 1.273
_exptl_crystal_density_method 'not measured'
_exptl_crystal_description block
_exptl_crystal_F_000 2656
_exptl_crystal_size_max 0.28
_exptl_crystal_size_mid 0.23
_exptl_crystal_size_min 0.17
_refine_diff_density_max 0.233
_refine_diff_density_min -0.266
_refine_diff_density_rms 0.034
_refine_ls_extinction_method none
_refine_ls_goodness_of_fit_ref 1.044
_refine_ls_hydrogen_treatment constr
_refine_ls_matrix_type full
_refine_ls_number_parameters 406
_refine_ls_number_reflns 6321
_refine_ls_number_restraints 0
_refine_ls_restrained_S_all 1.044
_refine_ls_R_factor_all 0.0515
_refine_ls_R_factor_gt 0.0350
_refine_ls_shift/su_max 0.000
_refine_ls_shift/su_mean 0.000
_refine_ls_structure_factor_coef Fsqd
_refine_ls_weighting_details 'calc w=1/[\s^2^(Fo^2^)+(0.0377P)^2^+2.2502P] where P=(Fo^2^+2Fc^2^)/3'
_refine_ls_weighting_scheme calc
_refine_ls_wR_factor_gt 0.0772
_refine_ls_wR_factor_ref 0.0818
_reflns_number_gt 4982
_reflns_number_total 6321
_reflns_threshold_expression >2sigma(I)
_cod_data_source_file ja103988d_si_001_1.cif
_cod_data_source_block ppo35
_cod_database_code 4102698

loop_
_symmetry_equiv_pos_as_xyz
'x, y, z'
'-x, y, -z+1/2'
'x+1/2, y+1/2, z'
'-x+1/2, y+1/2, -z+1/2'
'-x, -y, -z'
'x, -y, z-1/2'
'-x+1/2, -y+1/2, -z'
'x+1/2, -y+1/2, z-1/2'

loop_
_atom_site_label
_atom_site_type_symbol
_atom_site_fract_x
_atom_site_fract_y
_atom_site_fract_z
_atom_site_U_iso_or_equiv
_atom_site_adp_type
_atom_site_occupancy
_atom_site_symmetry_multiplicity
_atom_site_calc_flag
_atom_site_refinement_flags
Si1 Si 0.27717(2) 0.18839(4) 0.124579(12) 0.02366(10) Uani 1 1 d .
F1 F 0.29695(4) 0.28803(9) 0.09255(3) 0.0291(2) Uani 1 1 d .
F2 F 0.17687(4) 0.06334(9) 0.16487(3) 0.0327(2) Uani 1 1 d .
F3 F 0.06429(5) 0.16701(10) 0.17814(3) 0.0411(2) Uani 1 1 d .
F4 F 0.02454(5) 0.42791(12) 0.15326(3) 0.0496(3) Uani 1 1 d .
F5 F 0.09764(6) 0.58237(10) 0.11311(4) 0.0530(3) Uani 1 1 d .
F6 F 0.20884(5) 0.48180(9) 0.09933(3) 0.0403(2) Uani 1 1 d .
N1 N 0.33557(6) 0.18382(12) 0.16937(4) 0.0250(3) Uani 1 1 d .
N2 N 0.26929(6) 0.02399(12) 0.10578(4) 0.0262(3) Uani 1 1 d .
C1 C 0.19779(7) 0.26683(15) 0.13135(4) 0.0250(3) Uani 1 1 d .
C2 C 0.15793(7) 0.19253(15) 0.15106(4) 0.0265(3) Uani 1 1 d .
C3 C 0.10002(8) 0.24308(17) 0.15806(5) 0.0307(3) Uani 1 1 d .
C4 C 0.07962(8) 0.37521(18) 0.14555(5) 0.0348(4) Uani 1 1 d .
C5 C 0.11715(8) 0.45336(17) 0.12558(5) 0.0354(4) Uani 1 1 d .
C6 C 0.17473(8) 0.39902(15) 0.11896(5) 0.0289(3) Uani 1 1 d .
C7 C 0.35802(7) 0.31391(15) 0.19015(4) 0.0250(3) Uani 1 1 d .
C8 C 0.33208(7) 0.35759(15) 0.22265(5) 0.0262(3) Uani 1 1 d .
C9 C 0.35318(8) 0.48438(15) 0.24098(5) 0.0294(3) Uani 1 1 d .
H9 H 0.3358 0.5160 0.2628 0.035 Uiso 1 1 calc R
C10 C 0.39902(8) 0.56546(16) 0.22811(5) 0.0312(3) Uani 1 1 d .
H10 H 0.4124 0.6524 0.2408 0.037 Uiso 1 1 calc R
C11 C 0.42518(8) 0.51957(16) 0.19680(5) 0.0311(3) Uani 1 1 d .
H11 H 0.4569 0.5754 0.1883 0.037 Uiso 1 1 calc R
C12 C 0.40607(7) 0.39317(15) 0.17747(5) 0.0269(3) Uani 1 1 d .
C13 C 0.28333(7) 0.27180(15) 0.23951(5) 0.0281(3) Uani 1 1 d .
H13 H 0.2704 0.1884 0.2217 0.034 Uiso 1 1 calc R
C14 C 0.31472(9) 0.22176(17) 0.28277(5) 0.0356(4) Uani 1 1 d .
H14A H 0.3537 0.1647 0.2827 0.053 Uiso 1 1 calc R
H14B H 0.2824 0.1664 0.2927 0.053 Uiso 1 1 calc R
H14C H 0.3282 0.3022 0.3006 0.053 Uiso 1 1 calc R
C15 C 0.22036(8) 0.35480(17) 0.23924(5) 0.0332(4) Uani 1 1 d .
H15A H 0.2308 0.4286 0.2597 0.050 Uiso 1 1 calc R
H15B H 0.1869 0.2927 0.2455 0.050 Uiso 1 1 calc R
H15C H 0.2031 0.3961 0.2123 0.050 Uiso 1 1 calc R
C16 C 0.44073(8) 0.34470(17) 0.14535(5) 0.0308(3) Uani 1 1 d .
H16 H 0.4176 0.2592 0.1323 0.037 Uiso 1 1 calc R
C17 C 0.51274(8) 0.30588(19) 0.16536(6) 0.0393(4) Uani 1 1 d .
H17A H 0.5362 0.3875 0.1791 0.059 Uiso 1 1 calc R
H17B H 0.5345 0.2735 0.1445 0.059 Uiso 1 1 calc R
H17C H 0.5136 0.2318 0.1853 0.059 Uiso 1 1 calc R
C18 C 0.43717(9) 0.45385(18) 0.11208(5) 0.0379(4) Uani 1 1 d .
H18A H 0.3907 0.4786 0.1002 0.057 Uiso 1 1 calc R
H18B H 0.4567 0.4160 0.0908 0.057 Uiso 1 1 calc R
H18C H 0.4618 0.5369 0.1239 0.057 Uiso 1 1 calc R
C19 C 0.41519(8) 0.05800(17) 0.22129(5) 0.0354(4) Uani 1 1 d .
H19A H 0.4317 0.1432 0.2340 0.042 Uiso 1 1 calc R
H19B H 0.4339 -0.0276 0.2325 0.042 Uiso 1 1 calc R
C20 C 0.36550(7) 0.05861(15) 0.18758(5) 0.0277(3) Uani 1 1 d .
C21 C 0.33796(8) -0.07090(16) 0.16824(5) 0.0294(3) Uani 1 1 d .
H21 H 0.3521 -0.1531 0.1834 0.035 Uiso 1 1 calc R
C22 C 0.29536(8) -0.08932(15) 0.13190(5) 0.0287(3) Uani 1 1 d .
C23 C 0.27064(10) -0.23060(16) 0.11712(5) 0.0410(4) Uani 1 1 d .
H23A H 0.2944 -0.3011 0.1361 0.061 Uiso 1 1 calc R
H23B H 0.2783 -0.2465 0.0901 0.061 Uiso 1 1 calc R
H23C H 0.2230 -0.2368 0.1155 0.061 Uiso 1 1 calc R
C24 C 0.25259(8) 0.00147(15) 0.06195(5) 0.0280(3) Uani 1 1 d .
C25 C 0.30450(8) -0.00474(16) 0.04207(5) 0.0312(3) Uani 1 1 d .
C26 C 0.28781(9) -0.02294(18) -0.00003(5) 0.0373(4) Uani 1 1 d .
H26 H 0.3221 -0.0293 -0.0140 0.045 Uiso 1 1 calc R
C27 C 0.22246(9) -0.03183(18) -0.02185(5) 0.0375(4) Uani 1 1 d .
H27 H 0.2121 -0.0415 -0.0506 0.045 Uiso 1 1 calc R
C28 C 0.17243(9) -0.02668(17) -0.00184(5) 0.0350(4) Uani 1 1 d .
H28 H 0.1276 -0.0338 -0.0170 0.042 Uiso 1 1 calc R
C29 C 0.18610(8) -0.01128(16) 0.04026(5) 0.0298(3) Uani 1 1 d .
C30 C 0.37738(8) 0.00481(18) 0.06421(5) 0.0374(4) Uani 1 1 d .
H30 H 0.3801 0.0257 0.0935 0.045 Uiso 1 1 calc R
C31 C 0.41240(10) -0.1340(2) 0.06223(7) 0.0554(5) Uani 1 1 d .
H31A H 0.3924 -0.2059 0.0758 0.083 Uiso 1 1 calc R
H31B H 0.4595 -0.1249 0.0759 0.083 Uiso 1 1 calc R
H31C H 0.4077 -0.1600 0.0337 0.083 Uiso 1 1 calc R
C32 C 0.41216(10) 0.1224(2) 0.04731(6) 0.0513(5) Uani 1 1 d .
H32A H 0.4133 0.1007 0.0193 0.077 Uiso 1 1 calc R
H32B H 0.4576 0.1325 0.0641 0.077 Uiso 1 1 calc R
H32C H 0.3879 0.2094 0.0477 0.077 Uiso 1 1 calc R
C33 C 0.12858(8) -0.01318(17) 0.06053(5) 0.0339(4) Uani 1 1 d .
H33 H 0.1473 -0.0068 0.0906 0.041 Uiso 1 1 calc R
C34 C 0.08996(9) -0.1497(2) 0.05156(6) 0.0441(4) Uani 1 1 d .
H34A H 0.0682 -0.1549 0.0225 0.066 Uiso 1 1 calc R
H34B H 0.0564 -0.1535 0.0673 0.066 Uiso 1 1 calc R
H34C H 0.1206 -0.2281 0.0591 0.066 Uiso 1 1 calc R
C35 C 0.08216(9) 0.1104(2) 0.04740(6) 0.0453(4) Uani 1 1 d .
H35A H 0.1074 0.1970 0.0536 0.068 Uiso 1 1 calc R
H35B H 0.0471 0.1084 0.0621 0.068 Uiso 1 1 calc R
H35C H 0.0623 0.1051 0.0181 0.068 Uiso 1 1 calc R

loop_
_atom_site_aniso_label
_atom_site_aniso_U_11
_atom_site_aniso_U_22
_atom_site_aniso_U_33
_atom_site_aniso_U_23
_atom_site_aniso_U_13
_atom_site_aniso_U_12
Si1 0.0265(2) 0.0246(2) 0.0209(2) -0.00067(16) 0.00780(16) -0.00150(16)
F1 0.0327(5) 0.0309(4) 0.0259(4) 0.0025(4) 0.0114(4) -0.0024(4)
F2 0.0408(5) 0.0280(4) 0.0316(5) 0.0057(4) 0.0133(4) -0.0009(4)
F3 0.0350(5) 0.0522(6) 0.0411(6) 0.0042(5) 0.0187(5) -0.0088(4)
F4 0.0366(5) 0.0628(7) 0.0544(7) 0.0023(5) 0.0210(5) 0.0154(5)
F5 0.0635(7) 0.0382(6) 0.0646(7) 0.0161(5) 0.0299(6) 0.0230(5)
F6 0.0520(6) 0.0269(5) 0.0501(6) 0.0076(4) 0.0279(5) 0.0005(4)
N1 0.0275(6) 0.0238(6) 0.0240(6) -0.0023(5) 0.0070(5) -0.0007(5)
N2 0.0300(7) 0.0282(6) 0.0201(6) -0.0007(5) 0.0058(5) -0.0003(5)
C1 0.0281(7) 0.0263(7) 0.0204(7) -0.0030(6) 0.0058(6) -0.0033(6)
C2 0.0298(8) 0.0265(7) 0.0231(7) 0.0006(6) 0.0063(6) -0.0021(6)
C3 0.0285(8) 0.0391(9) 0.0261(8) -0.0004(7) 0.0098(7) -0.0065(7)
C4 0.0294(8) 0.0457(10) 0.0312(9) -0.0013(7) 0.0112(7) 0.0071(7)
C5 0.0404(9) 0.0315(8) 0.0357(9) 0.0043(7) 0.0120(8) 0.0086(7)
C6 0.0332(8) 0.0291(8) 0.0276(8) 0.0011(6) 0.0132(7) -0.0017(6)
C7 0.0258(7) 0.0257(7) 0.0229(7) -0.0014(6) 0.0047(6) 0.0001(6)
C8 0.0267(8) 0.0287(7) 0.0236(8) -0.0010(6) 0.0070(6) -0.0006(6)
C9 0.0341(8) 0.0299(8) 0.0260(8) -0.0047(6) 0.0110(7) -0.0023(6)
C10 0.0333(8) 0.0282(8) 0.0326(9) -0.0062(6) 0.0091(7) -0.0040(6)
C11 0.0301(8) 0.0323(8) 0.0331(9) -0.0027(7) 0.0119(7) -0.0055(6)
C12 0.0253(7) 0.0308(8) 0.0251(8) -0.0007(6) 0.0069(6) 0.0003(6)
C13 0.0306(8) 0.0296(8) 0.0259(8) -0.0041(6) 0.0102(7) -0.0044(6)
C14 0.0437(9) 0.0361(9) 0.0281(8) 0.0004(7) 0.0110(7) -0.0060(7)
C15 0.0352(9) 0.0341(8) 0.0335(9) -0.0063(7) 0.0145(7) -0.0054(7)
C16 0.0290(8) 0.0364(8) 0.0296(8) -0.0046(7) 0.0123(7) -0.0038(6)
C17 0.0326(9) 0.0445(10) 0.0437(10) -0.0050(8) 0.0147(8) 0.0024(7)
C18 0.0375(9) 0.0487(10) 0.0305(9) -0.0001(7) 0.0141(8) -0.0051(8)
C19 0.0374(9) 0.0332(8) 0.0320(9) -0.0010(7) 0.0016(7) 0.0034(7)
C20 0.0294(8) 0.0296(8) 0.0253(8) -0.0002(6) 0.0091(7) 0.0021(6)
C21 0.0365(8) 0.0257(7) 0.0265(8) 0.0007(6) 0.0091(7) 0.0025(6)
C22 0.0364(8) 0.0259(7) 0.0254(8) -0.0004(6) 0.0105(7) 0.0012(6)
C23 0.0591(11) 0.0257(8) 0.0343(9) -0.0021(7) 0.0043(9) -0.0023(8)
C24 0.0351(8) 0.0256(7) 0.0232(8) -0.0023(6) 0.0072(7) -0.0016(6)
C25 0.0362(9) 0.0321(8) 0.0267(8) -0.0035(6) 0.0104(7) -0.0026(7)
C26 0.0424(10) 0.0439(10) 0.0288(9) -0.0062(7) 0.0146(8) -0.0035(7)
C27 0.0473(10) 0.0444(10) 0.0209(8) -0.0041(7) 0.0087(7) -0.0042(8)
C28 0.0383(9) 0.0388(9) 0.0259(8) -0.0019(7) 0.0040(7) -0.0031(7)
C29 0.0349(8) 0.0287(8) 0.0259(8) -0.0024(6) 0.0073(7) -0.0024(6)
C30 0.0334(9) 0.0481(10) 0.0321(9) -0.0093(8) 0.0108(7) -0.0022(7)
C31 0.0429(11) 0.0621(13) 0.0574(13) -0.0150(10) 0.0053(10) 0.0104(9)
C32 0.0441(11) 0.0643(13) 0.0499(12) -0.0107(10) 0.0201(10) -0.0151(9)
C33 0.0331(8) 0.0417(9) 0.0267(8) -0.0041(7) 0.0070(7) -0.0028(7)
C34 0.0428(10) 0.0516(11) 0.0394(10) -0.0033(8) 0.0133(8) -0.0125(8)
C35 0.0408(10) 0.0522(11) 0.0415(11) -0.0068(9) 0.0073(8) 0.0057(8)

loop_
_atom_type_symbol
_atom_type_description
_atom_type_scat_dispersion_real
_atom_type_scat_dispersion_imag
_atom_type_scat_source
C C 0.0033 0.0016 'International Tables Vol C Tables 4.2.6.8 and 6.1.1.4'
H H 0.0000 0.0000 'International Tables Vol C Tables 4.2.6.8 and 6.1.1.4'
N N 0.0061 0.0033 'International Tables Vol C Tables 4.2.6.8 and 6.1.1.4'
F F 0.0171 0.0103 'International Tables Vol C Tables 4.2.6.8 and 6.1.1.4'
Si Si 0.0817 0.0704 'International Tables Vol C Tables 4.2.6.8 and 6.1.1.4'

loop_
_geom_angle_atom_site_label_1
_geom_angle_atom_site_label_2
_geom_angle_atom_site_label_3
_geom_angle
F1 Si1 N1 112.44(6)
F1 Si1 N2 108.96(6)
N1 Si1 N2 107.08(6)
F1 Si1 C1 103.07(6)
N1 Si1 C1 110.97(6)
N2 Si1 C1 114.41(6)
C20 N1 C7 117.60(12)
C20 N1 Si1 123.38(10)
C7 N1 Si1 119.00(10)
C22 N2 C24 118.61(12)
C22 N2 Si1 119.51(10)
C24 N2 Si1 119.89(10)
C2 C1 C6 114.56(13)
C2 C1 Si1 120.00(11)
C6 C1 Si1 125.42(11)
F2 C2 C3 117.31(12)
F2 C2 C1 118.91(13)
C3 C2 C1 123.77(14)
F3 C3 C2 120.92(14)
F3 C3 C4 119.58(14)
C2 C3 C4 119.46(14)
F4 C4 C3 120.34(14)
F4 C4 C5 120.45(15)
C3 C4 C5 119.20(14)
F5 C5 C6 120.55(14)
F5 C5 C4 119.75(14)
C6 C5 C4 119.69(15)
F6 C6 C5 116.25(13)
F6 C6 C1 120.44(13)
C5 C6 C1 123.31(14)
C8 C7 C12 121.13(13)
C8 C7 N1 119.82(12)
C12 C7 N1 119.05(13)
C9 C8 C7 118.23(13)
C9 C8 C13 118.26(13)
C7 C8 C13 123.50(13)
C10 C9 C8 121.32(14)
C11 C10 C9 119.73(14)
C10 C11 C12 121.39(14)
C11 C12 C7 118.15(13)
C11 C12 C16 118.32(13)
C7 C12 C16 123.45(13)
C8 C13 C14 111.35(13)
C8 C13 C15 111.25(12)
C14 C13 C15 109.40(13)
C12 C16 C18 111.88(13)
C12 C16 C17 110.04(13)
C18 C16 C17 111.01(13)
C19 C20 N1 122.45(14)
C19 C20 C21 121.02(14)
N1 C20 C21 116.51(13)
C22 C21 C20 128.60(14)
C21 C22 N2 122.30(14)
C21 C22 C23 121.53(14)
N2 C22 C23 116.13(14)
C29 C24 C25 121.24(14)
C29 C24 N2 120.28(13)
C25 C24 N2 118.47(14)
C26 C25 C24 117.95(15)
C26 C25 C30 118.65(14)
C24 C25 C30 123.39(14)
C27 C26 C25 121.33(16)
C28 C27 C26 119.85(15)
C27 C28 C29 121.39(16)
C28 C29 C24 118.20(15)
C28 C29 C33 118.54(15)
C24 C29 C33 123.25(14)
C25 C30 C32 111.49(15)
C25 C30 C31 110.68(14)
C32 C30 C31 110.79(16)
C29 C33 C35 111.73(14)
C29 C33 C34 110.71(13)
C35 C33 C34 110.30(15)

loop_
_geom_bond_atom_site_label_1
_geom_bond_atom_site_label_2
_geom_bond_distance
Si1 F1 1.5780(9)
Si1 N1 1.6960(14)
Si1 N2 1.6987(13)
Si1 C1 1.8811(15)
F2 C2 1.3526(17)
F3 C3 1.3427(17)
F4 C4 1.3367(18)
F5 C5 1.3420(18)
F6 C6 1.3474(17)
N1 C20 1.4255(19)
N1 C7 1.4561(18)
N2 C22 1.4252(19)
N2 C24 1.4572(19)
C1 C2 1.386(2)
C1 C6 1.388(2)
C2 C3 1.373(2)
C3 C4 1.374(2)
C4 C5 1.377(2)
C5 C6 1.376(2)
C7 C8 1.406(2)
C7 C12 1.407(2)
C8 C9 1.391(2)
C8 C13 1.524(2)
C9 C10 1.384(2)
C10 C11 1.380(2)
C11 C12 1.393(2)
C12 C16 1.521(2)
C13 C14 1.530(2)
C13 C15 1.533(2)
C16 C18 1.530(2)
C16 C17 1.531(2)
C19 C20 1.339(2)
C20 C21 1.458(2)
C21 C22 1.341(2)
C22 C23 1.496(2)
C24 C29 1.403(2)
C24 C25 1.409(2)
C25 C26 1.395(2)
C25 C30 1.520(2)
C26 C27 1.381(3)
C27 C28 1.377(2)
C28 C29 1.393(2)
C29 C33 1.521(2)
C30 C32 1.529(3)
C30 C31 1.531(3)
C33 C35 1.528(2)
C33 C34 1.531(2)

loop_
_cod_related_entry_id
_cod_related_entry_database
_cod_related_entry_code
1 ChemSpider 30660119
